data_4100480
loop_
_publ_author_name
'Lambert, C.'
'Schelter, J.'
'Amthor, S.'
'Coropceanu, V.'
'Br\'edas, J.-L.'
'Gruhn, N. E.'

_journal_name_full 'Journal of the American Chemical Society'
_journal_paper_doi 10.1021/ja051299u
_journal_year 2005
_chemical_formula_sum 'C83 H128 Cl2 N4 O17.33 Zn'
_chemical_formula_weight 1595.50
_space_group_IT_number 147
_symmetry_cell_setting trigonal
_symmetry_space_group_name_Hall '-P 3'
_symmetry_space_group_name_H-M 'P -3'
_cell_angle_alpha 90.00
_cell_angle_beta 90.00
_cell_angle_gamma 120.00
_cell_formula_units_Z 6
_cell_length_a 26.8150(15)
_cell_length_b 26.8150(15)
_cell_length_c 23.7356(18)
_cell_measurement_temperature 296(2)
_cell_volume 14780.4(16)
_diffrn_ambient_temperature 296(2)
_exptl_crystal_density_diffrn 1.076
_cod_depositor_comments
;
The following automatic conversions were performed:
'_symmetry_cell_setting' value 'Trigonal' changed to 'trigonal' according
to '/home/saulius/struct/CIF-dictionaries/cif_core.dic' dictionary named
'cif_core.dic' version 2.4.1 from 2010-06-29.

Automatic conversion script
Id: cif_fix_enum 1527 2010-12-29 10:47:43Z saulius 
;
_cod_database_code 4100480

loop_
_symmetry_equiv_pos_as_xyz
'x, y, z'
'-y, x-y, z'
'-x+y, -x, z'
'-x, -y, -z'
'y, -x+y, -z'
'x-y, x, -z'

loop_
_atom_site_label
_atom_site_type_symbol
_atom_site_fract_x
_atom_site_fract_y
_atom_site_fract_z
_atom_site_U_iso_or_equiv
_atom_site_adp_type
_atom_site_occupancy
_atom_site_symmetry_multiplicity
_atom_site_calc_flag
_atom_site_refinement_flags
_atom_site_disorder_assembly
_atom_site_disorder_group
Cl2 Cl -0.0004(3) 0.7677(5) 0.4290(5) 0.286(8) Uani 0.631(8) 1 d P . .
O5CL O 0.0206(16) 0.8055(18) 0.4740(14) 0.41(2) Uani 0.631(8) 1 d P . .
O8CL O -0.0483(7) 0.7292(13) 0.4435(13) 0.42(2) Uani 0.631(8) 1 d P . .
O6CL O 0.0464(7) 0.7687(9) 0.4240(10) 0.221(9) Uani 0.631(8) 1 d P . .
O7CL O -0.0129(6) 0.7963(9) 0.3909(10) 0.332(13) Uani 0.631(8) 1 d P . .
O1W O 0.8709(4) 0.6032(5) 0.3716(4) 0.200(3) Uani 1 1 d D . .
H1W1 H 0.874(4) 0.574(2) 0.386(4) 0.13(4) Uiso 1 1 d D . .
H2W1 H 0.86(2) 0.628(9) 0.408(6) 0.4(3) Uiso 1 1 d D . .
Zn1 Zn 0.11408(3) 0.72180(3) 0.60314(2) 0.0714(3) Uani 1 1 d . . .
Cl1 Cl 0.84935(13) 0.47923(13) 0.47079(11) 0.1455(9) Uani 1 1 d D . .
O1CL O 0.8787(3) 0.4532(4) 0.4888(3) 0.204(3) Uani 1 1 d D . .
O2CL O 0.8272(4) 0.5020(5) 0.5061(3) 0.242(5) Uani 1 1 d D . .
O3CL O 0.8224(7) 0.4615(7) 0.4229(5) 0.346(9) Uani 1 1 d D . .
O4CL O 0.8848(8) 0.5294(8) 0.4392(12) 0.487(15) Uani 1 1 d D . .
O11D O -0.00169(15) 0.51584(16) 0.63434(15) 0.0803(10) Uani 1 1 d . . .
O11C O -0.06910(15) 0.62781(16) 0.62200(16) 0.0822(11) Uani 1 1 d . . .
O11E O 0.13136(17) 0.60641(17) 0.73021(15) 0.0856(11) Uani 1 1 d . . .
O11F O 0.22284(16) 0.75208(17) 0.74411(15) 0.0889(12) Uani 1 1 d . . .
O11A O 0.09631(18) 0.82269(16) 0.70615(16) 0.0957(12) Uani 1 1 d . . .
O1ET O 0.0749(2) 0.71645(17) 0.67967(17) 0.1023(14) Uani 1 1 d . . .
H1ET H 0.0840 0.7468 0.6959 0.123 Uiso 1 1 calc R . .
C13D C -0.0831(2) 0.5013(2) 0.6879(2) 0.0691(14) Uani 1 1 d . . .
C12E C 0.1306(3) 0.5707(3) 0.7725(2) 0.0754(15) Uani 1 1 d . . .
C12D C -0.0310(2) 0.5014(2) 0.6852(2) 0.0687(14) Uani 1 1 d . . .
C12C C -0.1270(2) 0.5930(3) 0.6372(2) 0.0679(14) Uani 1 1 d . . .
N4 N 0.1542(2) 0.7248(2) 0.52244(18) 0.0816(13) Uani 1 1 d . . .
C13C C -0.1610(2) 0.6173(3) 0.6454(2) 0.0680(14) Uani 1 1 d . . .
N3 N 0.16622(19) 0.6916(2) 0.62989(17) 0.0795(13) Uani 1 1 d . . .
H3N H 0.1791 0.7062 0.6649 0.095 Uiso 1 1 calc R . .
O11B O -0.0357(2) 0.79169(19) 0.6401(2) 0.1094(14) Uani 1 1 d . . .
N2 N 0.0394(2) 0.6589(2) 0.5657(2) 0.0885(14) Uani 1 1 d . . .
H2N H 0.0215 0.6296 0.5908 0.106 Uiso 1 1 calc R . .
C14D C -0.1100(2) 0.4911(2) 0.7414(2) 0.0763(15) Uani 1 1 d . . .
H14D H -0.1447 0.4909 0.7445 0.092 Uiso 1 1 calc R . .
C17D C -0.0065(2) 0.4914(2) 0.7322(2) 0.0741(15) Uani 1 1 d . . .
C17C C -0.1480(2) 0.5345(3) 0.6432(2) 0.0717(14) Uani 1 1 d . . .
C12F C 0.1965(2) 0.7425(3) 0.7972(2) 0.0831(17) Uani 1 1 d . . .
C16C C -0.2056(3) 0.5012(3) 0.6583(2) 0.0839(17) Uani 1 1 d . . .
H16C H -0.2209 0.4616 0.6619 0.101 Uiso 1 1 calc R . .
C15C C -0.2410(2) 0.5232(3) 0.6679(2) 0.0828(17) Uani 1 1 d . . .
C10D C -0.0158(3) 0.4684(3) 0.5975(3) 0.104(2) Uani 1 1 d . . .
H10A H -0.0143 0.4383 0.6180 0.156 Uiso 1 1 calc R . .
H10B H 0.0112 0.4808 0.5670 0.156 Uiso 1 1 calc R . .
H10C H -0.0540 0.4541 0.5828 0.156 Uiso 1 1 calc R . .
N1 N 0.1427(2) 0.8087(2) 0.58690(18) 0.0851(14) Uani 1 1 d . . .
H1N H 0.1786 0.8290 0.6022 0.102 Uiso 1 1 calc R . .
C17F C 0.1739(3) 0.7780(3) 0.8133(3) 0.0917(19) Uani 1 1 d . . .
C18C C -0.1104(2) 0.5081(2) 0.6354(2) 0.0781(15) Uani 1 1 d . . .
H18A H -0.1334 0.4705 0.6183 0.094 Uiso 1 1 calc R . .
H18B H -0.0801 0.5317 0.6090 0.094 Uiso 1 1 calc R . .
C15D C -0.0864(3) 0.4815(2) 0.7893(2) 0.0762(15) Uani 1 1 d . . .
C18B C -0.1360(3) 0.6811(3) 0.6421(2) 0.0858(17) Uani 1 1 d . . .
H18C H -0.1667 0.6890 0.6333 0.103 Uiso 1 1 calc R . .
H18D H -0.1087 0.6957 0.6112 0.103 Uiso 1 1 calc R . .
C16A C 0.0800(3) 0.9007(3) 0.8246(3) 0.102(2) Uani 1 1 d . . .
H16A H 0.0561 0.9147 0.8357 0.122 Uiso 1 1 calc R . .
C14C C -0.2165(3) 0.5816(3) 0.6609(2) 0.0835(17) Uani 1 1 d . . .
H14C H -0.2396 0.5979 0.6673 0.100 Uiso 1 1 calc R . .
C9 C 0.1391(3) 0.6278(2) 0.6337(2) 0.0858(17) Uani 1 1 d . . .
H9A H 0.0980 0.6115 0.6388 0.103 Uiso 1 1 calc R . .
H9B H 0.1448 0.6136 0.5980 0.103 Uiso 1 1 calc R . .
C17E C 0.1711(3) 0.5959(3) 0.8158(3) 0.0861(17) Uani 1 1 d . . .
C12A C 0.1054(3) 0.8504(2) 0.7598(3) 0.0895(19) Uani 1 1 d . . .
C12B C -0.0583(3) 0.7681(3) 0.6920(3) 0.0836(17) Uani 1 1 d . . .
C14E C 0.0885(3) 0.4820(3) 0.8214(3) 0.0889(18) Uani 1 1 d . . .
H14E H 0.0608 0.4431 0.8230 0.107 Uiso 1 1 calc R . .
C16B C -0.1245(3) 0.6901(3) 0.7473(3) 0.0933(18) Uani 1 1 d . . .
H16B H -0.1557 0.6529 0.7497 0.112 Uiso 1 1 calc R . .
C13A C 0.1499(3) 0.8564(3) 0.7927(3) 0.0922(19) Uani 1 1 d . . .
C13B C -0.0315(3) 0.7999(3) 0.7407(3) 0.0902(18) Uani 1 1 d . . .
C13E C 0.0896(3) 0.5139(3) 0.7740(2) 0.0754(15) Uani 1 1 d . . .
C15F C 0.1382(3) 0.7190(3) 0.8992(3) 0.100(2) Uani 1 1 d . . .
C13F C 0.1908(3) 0.6988(3) 0.8299(3) 0.0910(18) Uani 1 1 d . . .
C18E C 0.2161(3) 0.6603(3) 0.8133(3) 0.104(2) Uani 1 1 d . . .
H18E H 0.2315 0.6700 0.7753 0.125 Uiso 1 1 calc R . .
H18F H 0.2477 0.6681 0.8385 0.125 Uiso 1 1 calc R . .
C18D C 0.0477(3) 0.4872(3) 0.7275(3) 0.0913(18) Uani 1 1 d . . .
H18G H 0.0366 0.4468 0.7253 0.110 Uiso 1 1 calc R . .
H18H H 0.0668 0.5051 0.6924 0.110 Uiso 1 1 calc R . .
C16E C 0.1673(3) 0.5616(4) 0.8623(2) 0.0916(18) Uani 1 1 d . . .
H16E H 0.1939 0.5782 0.8914 0.110 Uiso 1 1 calc R . .
C17A C 0.0682(3) 0.8704(2) 0.7738(3) 0.0940(19) Uani 1 1 d . . .
C1 C 0.1505(3) 0.8138(3) 0.5246(3) 0.110(2) Uani 1 1 d . . .
H1A H 0.1131 0.7963 0.5064 0.132 Uiso 1 1 calc R . .
H1B H 0.1716 0.8541 0.5141 0.132 Uiso 1 1 calc R . .
C10F C 0.2833(3) 0.7898(3) 0.7444(3) 0.112(2) Uani 1 1 d . . .
H10D H 0.2918 0.8266 0.7590 0.168 Uiso 1 1 calc R . .
H10E H 0.2979 0.7943 0.7067 0.168 Uiso 1 1 calc R . .
H10F H 0.3012 0.7739 0.7678 0.168 Uiso 1 1 calc R . .
C10E C 0.1611(3) 0.6062(3) 0.6796(2) 0.0916(18) Uani 1 1 d . . .
H10G H 0.1533 0.5675 0.6713 0.110 Uiso 1 1 calc R . .
H10H H 0.2023 0.6310 0.6841 0.110 Uiso 1 1 calc R . .
C17B C -0.1060(3) 0.7136(3) 0.6948(3) 0.0796(16) Uani 1 1 d . . .
C15E C 0.1271(4) 0.5059(4) 0.8663(3) 0.0916(19) Uani 1 1 d . . .
C19F C 0.1055(4) 0.7069(4) 0.9544(4) 0.128(3) Uani 1 1 d . . .
C16D C -0.0352(3) 0.4817(2) 0.7836(2) 0.0842(17) Uani 1 1 d . . .
H16D H -0.0191 0.4751 0.8154 0.101 Uiso 1 1 calc R . .
C10C C -0.0609(3) 0.6389(3) 0.5616(3) 0.098(2) Uani 1 1 d . . .
H10I H -0.0721 0.6034 0.5414 0.117 Uiso 1 1 calc R . .
H10J H -0.0844 0.6546 0.5483 0.117 Uiso 1 1 calc R . .
C19D C -0.1150(3) 0.4709(3) 0.8466(3) 0.101(2) Uani 1 1 d . . .
C19E C 0.1199(4) 0.4692(4) 0.9175(3) 0.119(3) Uani 1 1 d . . .
C2 C 0.1822(3) 0.7850(3) 0.5050(3) 0.110(2) Uani 1 1 d . . .
H2A H 0.1849 0.7870 0.4642 0.133 Uiso 1 1 calc R . .
H2B H 0.2211 0.8052 0.5200 0.133 Uiso 1 1 calc R . .
C15A C 0.1257(4) 0.9107(3) 0.8590(3) 0.106(2) Uani 1 1 d . . .
C7 C 0.1110(3) 0.8375(3) 0.6050(2) 0.098(2) Uani 1 1 d . . .
H7A H 0.0701 0.8097 0.6046 0.118 Uiso 1 1 calc R . .
H7B H 0.1178 0.8674 0.5779 0.118 Uiso 1 1 calc R . .
C15B C -0.0996(3) 0.7184(3) 0.7967(3) 0.102(2) Uani 1 1 d . . .
C19A C 0.1358(4) 0.9440(4) 0.9139(3) 0.133(3) Uani 1 1 d . . .
C18F C 0.1847(3) 0.8292(3) 0.7789(3) 0.100(2) Uani 1 1 d . . .
H18I H 0.2251 0.8582 0.7828 0.120 Uiso 1 1 calc R . .
H18J H 0.1782 0.8177 0.7396 0.120 Uiso 1 1 calc R . .
C3 C 0.2169(3) 0.7165(3) 0.5915(2) 0.0912(18) Uani 1 1 d . . .
H3A H 0.2404 0.6990 0.5988 0.109 Uiso 1 1 calc R . .
H3B H 0.2404 0.7576 0.5978 0.109 Uiso 1 1 calc R . .
C5 C 0.0574(3) 0.6369(3) 0.5173(3) 0.099(2) Uani 1 1 d . . .
H5A H 0.0245 0.6145 0.4930 0.118 Uiso 1 1 calc R . .
H5B H 0.0710 0.6117 0.5309 0.118 Uiso 1 1 calc R . .
C4 C 0.1955(3) 0.7049(3) 0.5316(2) 0.0908(18) Uani 1 1 d . . .
H4A H 0.2278 0.7248 0.5060 0.109 Uiso 1 1 calc R . .
H4B H 0.1772 0.6640 0.5239 0.109 Uiso 1 1 calc R . .
C14F C 0.1620(3) 0.6882(3) 0.8810(3) 0.102(2) Uani 1 1 d . . .
H14F H 0.1591 0.6585 0.9036 0.122 Uiso 1 1 calc R . .
C10A C 0.1271(3) 0.8644(3) 0.6631(3) 0.109(2) Uani 1 1 d . . .
H10K H 0.1682 0.8806 0.6688 0.131 Uiso 1 1 calc R . .
H10L H 0.1186 0.8954 0.6657 0.131 Uiso 1 1 calc R . .
C16F C 0.1445(3) 0.7636(3) 0.8650(3) 0.103(2) Uani 1 1 d . . .
H16F H 0.1283 0.7854 0.8771 0.123 Uiso 1 1 calc R . .
C19C C -0.3033(3) 0.4846(4) 0.6864(4) 0.127(3) Uani 1 1 d . . .
C19B C -0.1216(5) 0.6884(4) 0.8532(3) 0.147(3) Uani 1 1 d . . .
C14B C -0.0523(3) 0.7731(3) 0.7930(3) 0.105(2) Uani 1 1 d . . .
H14B H -0.0340 0.7926 0.8258 0.126 Uiso 1 1 calc R . .
C8 C -0.0011(3) 0.6793(3) 0.5519(3) 0.114(2) Uani 1 1 d . . .
H8A H 0.0093 0.7136 0.5739 0.136 Uiso 1 1 calc R . .
H8B H 0.0038 0.6903 0.5125 0.136 Uiso 1 1 calc R . .
C6 C 0.1040(3) 0.6848(3) 0.4841(2) 0.098(2) Uani 1 1 d . . .
H6A H 0.0888 0.7066 0.4657 0.118 Uiso 1 1 calc R . .
H6B H 0.1177 0.6690 0.4553 0.118 Uiso 1 1 calc R . .
C14A C 0.1598(3) 0.8883(3) 0.8426(3) 0.103(2) Uani 1 1 d . . .
H14A H 0.1906 0.8945 0.8654 0.123 Uiso 1 1 calc R . .
C10B C -0.0616(5) 0.8214(4) 0.6140(4) 0.172(4) Uani 1 1 d . . .
H10M H -0.1006 0.7942 0.6036 0.258 Uiso 1 1 calc R . .
H10N H -0.0401 0.8410 0.5809 0.258 Uiso 1 1 calc R . .
H10O H -0.0615 0.8489 0.6399 0.258 Uiso 1 1 calc R . .
C21D C -0.0763(5) 0.5226(5) 0.8837(4) 0.214(6) Uani 1 1 d . . .
H21A H -0.0803 0.5106 0.9223 0.322 Uiso 1 1 calc R . .
H21B H -0.0873 0.5514 0.8799 0.322 Uiso 1 1 calc R . .
H21C H -0.0369 0.5384 0.8722 0.322 Uiso 1 1 calc R . .
C2ET C 0.0423(4) 0.6686(4) 0.7178(4) 0.150(3) Uani 1 1 d . . .
H2E1 H 0.0163 0.6365 0.6941 0.180 Uiso 1 1 calc R . .
H2E2 H 0.0698 0.6585 0.7328 0.180 Uiso 1 1 calc R . .
C20C C -0.3382(4) 0.5140(5) 0.6862(6) 0.214(6) Uani 1 1 d . . .
H20A H -0.3780 0.4861 0.6923 0.320 Uiso 1 1 calc R . .
H20B H -0.3341 0.5325 0.6505 0.320 Uiso 1 1 calc R . .
H20C H -0.3250 0.5423 0.7156 0.320 Uiso 1 1 calc R . .
C18A C 0.0181(3) 0.8597(3) 0.7370(3) 0.110(2) Uani 1 1 d . . .
H18K H 0.0051 0.8863 0.7477 0.132 Uiso 1 1 calc R . .
H18L H 0.0310 0.8677 0.6982 0.132 Uiso 1 1 calc R . .
C20D C -0.1220(5) 0.4181(5) 0.8726(4) 0.201(5) Uani 1 1 d . . .
H20D H -0.1511 0.3852 0.8526 0.302 Uiso 1 1 calc R . .
H20E H -0.1334 0.4163 0.9112 0.302 Uiso 1 1 calc R . .
H20F H -0.0862 0.4182 0.8708 0.302 Uiso 1 1 calc R . .
C22C C -0.3065(4) 0.4500(7) 0.7343(6) 0.316(11) Uani 1 1 d . . .
H22A H -0.3101 0.4676 0.7682 0.475 Uiso 1 1 calc R . .
H22B H -0.2722 0.4473 0.7362 0.475 Uiso 1 1 calc R . .
H22C H -0.3394 0.4122 0.7305 0.475 Uiso 1 1 calc R . .
C22E C 0.0694(5) 0.4634(5) 0.9511(4) 0.196(5) Uani 1 1 d . . .
H22D H 0.0346 0.4419 0.9297 0.293 Uiso 1 1 calc R . .
H22E H 0.0750 0.5010 0.9591 0.293 Uiso 1 1 calc R . .
H22F H 0.0664 0.4437 0.9858 0.293 Uiso 1 1 calc R . .
C20E C 0.1181(10) 0.4169(6) 0.9043(5) 0.321(12) Uani 1 1 d . . .
H20G H 0.1330 0.4054 0.9354 0.481 Uiso 1 1 calc R . .
H20H H 0.1411 0.4222 0.8714 0.481 Uiso 1 1 calc R . .
H20I H 0.0791 0.3876 0.8971 0.481 Uiso 1 1 calc R . .
C20A C 0.1932(6) 0.9644(6) 0.9365(4) 0.227(6) Uani 1 1 d . . .
H20J H 0.1973 0.9841 0.9714 0.340 Uiso 1 1 calc R . .
H20K H 0.2214 0.9903 0.9101 0.340 Uiso 1 1 calc R . .
H20L H 0.1988 0.9322 0.9429 0.340 Uiso 1 1 calc R . .
C20F C 0.1469(10) 0.7172(13) 0.9996(6) 0.409(16) Uani 1 1 d . . .
H20M H 0.1812 0.7536 0.9937 0.614 Uiso 1 1 calc R . .
H20N H 0.1564 0.6871 0.9995 0.614 Uiso 1 1 calc R . .
H20O H 0.1302 0.7175 1.0353 0.614 Uiso 1 1 calc R . .
C21B C -0.1546(9) 0.6283(6) 0.8533(5) 0.307(12) Uani 1 1 d . . .
H21D H -0.1448 0.6134 0.8856 0.460 Uiso 1 1 calc R . .
H21E H -0.1470 0.6135 0.8196 0.460 Uiso 1 1 calc R . .
H21F H -0.1948 0.6168 0.8548 0.460 Uiso 1 1 calc R . .
C20B C -0.1340(14) 0.7185(9) 0.8879(8) 0.46(2) Uani 1 1 d . . .
H20P H -0.0998 0.7544 0.8960 0.683 Uiso 1 1 calc R . .
H20Q H -0.1491 0.6974 0.9223 0.683 Uiso 1 1 calc R . .
H20R H -0.1622 0.7259 0.8710 0.683 Uiso 1 1 calc R . .
C21F C 0.0880(9) 0.7470(8) 0.9690(6) 0.331(13) Uani 1 1 d . . .
H21G H 0.0620 0.7464 0.9409 0.497 Uiso 1 1 calc R . .
H21H H 0.1211 0.7848 0.9712 0.497 Uiso 1 1 calc R . .
H21I H 0.0689 0.7368 1.0049 0.497 Uiso 1 1 calc R . .
C22D C -0.1734(4) 0.4663(5) 0.8451(3) 0.176(4) Uani 1 1 d . . .
H22G H -0.1987 0.4346 0.8214 0.264 Uiso 1 1 calc R . .
H22H H -0.1698 0.5013 0.8303 0.264 Uiso 1 1 calc R . .
H22I H -0.1890 0.4600 0.8825 0.264 Uiso 1 1 calc R . .
C21A C 0.1359(6) 0.9994(6) 0.9009(5) 0.236(6) Uani 1 1 d . . .
H21J H 0.1023 0.9909 0.8793 0.354 Uiso 1 1 calc R . .
H21K H 0.1698 1.0246 0.8797 0.354 Uiso 1 1 calc R . .
H21L H 0.1357 1.0178 0.9355 0.354 Uiso 1 1 calc R . .
C22F C 0.0606(8) 0.6508(8) 0.9568(8) 0.48(2) Uani 1 1 d . . .
H22J H 0.0614 0.6341 0.9924 0.714 Uiso 1 1 calc R . .
H22K H 0.0644 0.6290 0.9268 0.714 Uiso 1 1 calc R . .
H22L H 0.0247 0.6504 0.9530 0.714 Uiso 1 1 calc R . .
C22B C -0.0714(9) 0.6888(13) 0.8862(8) 0.427(19) Uani 1 1 d . . .
H22M H -0.0403 0.7276 0.8898 0.640 Uiso 1 1 calc R . .
H22N H -0.0584 0.6663 0.8662 0.640 Uiso 1 1 calc R . .
H22O H -0.0846 0.6726 0.9229 0.640 Uiso 1 1 calc R . .
C21E C 0.1733(5) 0.5035(7) 0.9592(5) 0.257(8) Uani 1 1 d . . .
H21M H 0.1709 0.4786 0.9895 0.385 Uiso 1 1 calc R . .
H21N H 0.1726 0.5363 0.9743 0.385 Uiso 1 1 calc R . .
H21O H 0.2086 0.5161 0.9389 0.385 Uiso 1 1 calc R . .
C22A C 0.0890(6) 0.9104(6) 0.9533(4) 0.270(8) Uani 1 1 d . . .
H22P H 0.0884 0.8752 0.9621 0.404 Uiso 1 1 calc R . .
H22Q H 0.0530 0.9018 0.9365 0.404 Uiso 1 1 calc R . .
H22R H 0.0949 0.9322 0.9872 0.404 Uiso 1 1 calc R . .
C3ET C 0.0128(7) 0.6680(7) 0.7590(6) 0.302(9) Uani 1 1 d . . .
H3E1 H 0.0356 0.7007 0.7826 0.453 Uiso 1 1 calc R . .
H3E2 H 0.0004 0.6333 0.7803 0.453 Uiso 1 1 calc R . .
H3E3 H -0.0203 0.6694 0.7457 0.453 Uiso 1 1 calc R . .
C21C C -0.3359(4) 0.4449(6) 0.6354(6) 0.250(7) Uani 1 1 d . . .
H21P H -0.3091 0.4406 0.6120 0.374 Uiso 1 1 calc R . .
H21Q H -0.3540 0.4618 0.6138 0.374 Uiso 1 1 calc R . .
H21R H -0.3647 0.4078 0.6489 0.374 Uiso 1 1 calc R . .
Cl3 Cl 0.0000 0.0000 0.672(4) 1.25(6) Uani 1 3 d S . .
O5W O 0.3333 0.6667 0.673(2) 0.46(2) Uani 1 3 d SD . .
H1W5 H 0.3718(11) 0.6725(16) 0.6664(17) 0.067(13) Uiso 1 1 d D . .
O2W O 0.994(2) 0.6759(9) 0.231(3) 0.82(7) Uani 1 1 d D . .
H1W2 H 1.0333(18) 0.707(3) 0.227(4) 0.64(4) Uiso 1 1 d D . .
H2W2 H 0.973(3) 0.697(3) 0.234(3) 0.28(3) Uiso 1 1 d D . .
O3W O -0.0086(11) 0.7024(12) 0.3870(16) 0.91(5) Uani 1 1 d D . .
H1W3 H -0.019(4) 0.689(4) 0.349(2) 0.20(4) Uiso 1 1 d D . .
H2W3 H 0.030(2) 0.736(4) 0.385(5) 0.15(6) Uiso 1 1 d D . .
O4W O 0.3333 0.6667 0.525(4) 0.57(4) Uani 1 3 d SD . .
H1W4 H 0.352(7) 0.657(9) 0.565(9) 0.48(11) Uiso 1 1 d D . .

loop_
_atom_site_aniso_label
_atom_site_aniso_U_11
_atom_site_aniso_U_22
_atom_site_aniso_U_33
_atom_site_aniso_U_23
_atom_site_aniso_U_13
_atom_site_aniso_U_12
Cl2 0.088(4) 0.323(12) 0.297(11) 0.196(10) -0.052(5) -0.011(5)
O5CL 0.25(3) 0.58(5) 0.33(3) 0.14(3) 0.06(3) 0.15(3)
O8CL 0.105(10) 0.45(3) 0.66(5) 0.39(3) 0.103(18) 0.102(15)
O6CL 0.120(12) 0.259(19) 0.23(2) 0.096(17) -0.013(12) 0.055(11)
O7CL 0.166(12) 0.35(2) 0.37(2) 0.147(19) -0.098(14) 0.046(13)
O1W 0.202(7) 0.221(9) 0.203(8) 0.008(7) 0.035(6) 0.125(7)
Zn1 0.0788(5) 0.0730(5) 0.0517(4) -0.0028(3) 0.0085(3) 0.0298(4)
Cl1 0.178(2) 0.187(2) 0.1314(19) -0.0563(17) -0.0367(17) 0.136(2)
O1CL 0.261(8) 0.296(9) 0.180(6) -0.067(6) -0.074(6) 0.232(8)
O2CL 0.307(10) 0.400(13) 0.171(6) -0.125(8) -0.071(7) 0.291(11)
O3CL 0.51(2) 0.58(2) 0.205(8) -0.241(13) -0.212(12) 0.47(2)
O4CL 0.37(2) 0.35(2) 0.71(4) 0.16(3) 0.14(3) 0.158(17)
O11D 0.073(2) 0.091(3) 0.061(2) -0.011(2) 0.0097(19) 0.029(2)
O11C 0.058(2) 0.090(3) 0.080(3) -0.005(2) -0.0041(19) 0.023(2)
O11E 0.119(3) 0.107(3) 0.056(2) 0.002(2) 0.007(2) 0.076(3)
O11F 0.073(3) 0.110(3) 0.063(2) -0.017(2) 0.0065(19) 0.029(2)
O11A 0.132(3) 0.066(2) 0.067(2) -0.009(2) 0.013(2) 0.033(2)
O1ET 0.129(4) 0.076(3) 0.080(3) -0.002(2) 0.041(3) 0.035(3)
C13D 0.067(4) 0.064(3) 0.063(4) -0.007(3) -0.002(3) 0.023(3)
C12E 0.091(4) 0.108(5) 0.051(3) 0.001(3) 0.003(3) 0.067(4)
C12D 0.075(4) 0.062(3) 0.062(4) -0.010(3) 0.006(3) 0.029(3)
C12C 0.056(4) 0.077(4) 0.052(3) -0.004(3) -0.001(2) 0.020(3)
N4 0.093(3) 0.092(4) 0.056(3) 0.007(3) 0.019(3) 0.043(3)
C13C 0.059(4) 0.084(4) 0.061(3) -0.004(3) -0.005(3) 0.035(3)
N3 0.089(3) 0.088(4) 0.050(3) -0.006(2) 0.002(2) 0.036(3)
O11B 0.114(3) 0.101(3) 0.102(4) 0.010(3) -0.009(3) 0.045(3)
N2 0.088(3) 0.096(4) 0.085(3) -0.016(3) 0.000(3) 0.048(3)
C14D 0.078(4) 0.080(4) 0.069(4) -0.006(3) 0.010(3) 0.038(3)
C17D 0.082(4) 0.076(4) 0.067(4) -0.011(3) -0.003(3) 0.042(3)
C17C 0.067(4) 0.081(4) 0.056(3) -0.001(3) -0.001(3) 0.028(3)
C12F 0.074(4) 0.096(5) 0.061(4) -0.020(4) -0.002(3) 0.029(4)
C16C 0.067(4) 0.078(4) 0.082(4) 0.003(3) -0.003(3) 0.019(4)
C15C 0.055(4) 0.098(5) 0.078(4) 0.016(3) 0.002(3) 0.025(4)
C10D 0.112(5) 0.112(5) 0.081(4) -0.035(4) 0.000(4) 0.052(4)
N1 0.104(4) 0.083(3) 0.057(3) 0.000(2) 0.003(2) 0.038(3)
C17F 0.087(4) 0.086(5) 0.072(4) -0.013(4) 0.005(3) 0.021(4)
C18C 0.081(4) 0.083(4) 0.064(3) 0.000(3) 0.002(3) 0.036(3)
C15D 0.081(4) 0.084(4) 0.057(4) -0.002(3) 0.005(3) 0.037(3)
C18B 0.086(4) 0.097(5) 0.081(4) -0.005(3) -0.019(3) 0.051(4)
C16A 0.111(5) 0.084(5) 0.099(5) -0.019(4) 0.014(4) 0.039(4)
C14C 0.067(4) 0.119(6) 0.069(4) -0.001(4) -0.007(3) 0.050(4)
C9 0.110(5) 0.074(4) 0.062(4) -0.005(3) 0.007(3) 0.038(4)
C17E 0.090(4) 0.112(5) 0.068(4) -0.007(4) 0.007(3) 0.059(4)
C12A 0.111(5) 0.065(4) 0.070(4) -0.013(3) 0.012(4) 0.027(4)
C12B 0.100(5) 0.088(5) 0.071(4) 0.004(4) 0.007(4) 0.052(4)
C14E 0.100(5) 0.103(5) 0.083(4) 0.012(4) 0.021(4) 0.065(4)
C16B 0.095(5) 0.094(5) 0.085(5) -0.006(4) 0.016(4) 0.043(4)
C13A 0.091(5) 0.089(5) 0.072(4) -0.010(4) 0.009(4) 0.026(4)
C13B 0.088(4) 0.080(5) 0.097(5) -0.016(4) -0.001(4) 0.038(4)
C13E 0.084(4) 0.091(5) 0.064(4) -0.002(3) 0.003(3) 0.053(4)
C15F 0.116(5) 0.097(5) 0.069(4) -0.003(4) 0.020(4) 0.039(4)
C13F 0.092(5) 0.100(5) 0.073(4) -0.008(4) 0.005(3) 0.042(4)
C18E 0.106(5) 0.125(6) 0.078(4) -0.010(4) -0.002(4) 0.056(5)
C18D 0.098(5) 0.113(5) 0.079(4) -0.013(4) -0.002(4) 0.065(4)
C16E 0.106(5) 0.130(6) 0.056(4) 0.001(4) -0.002(3) 0.072(5)
C17A 0.107(5) 0.064(4) 0.095(5) -0.019(3) 0.005(4) 0.031(4)
C1 0.161(7) 0.106(5) 0.070(4) 0.029(4) 0.033(4) 0.072(5)
C10F 0.068(4) 0.138(6) 0.086(5) -0.018(4) 0.004(3) 0.019(4)
C10E 0.130(5) 0.115(5) 0.057(4) 0.011(3) 0.019(3) 0.081(4)
C17B 0.085(4) 0.081(4) 0.083(4) -0.007(4) 0.000(4) 0.049(4)
C15E 0.116(6) 0.132(6) 0.062(4) 0.011(4) 0.013(4) 0.088(5)
C19F 0.157(8) 0.131(7) 0.084(6) -0.001(5) 0.040(5) 0.062(6)
C16D 0.102(5) 0.096(4) 0.063(4) -0.002(3) -0.001(3) 0.056(4)
C10C 0.073(4) 0.116(5) 0.091(5) 0.030(4) 0.024(3) 0.037(4)
C19D 0.104(5) 0.136(6) 0.060(4) -0.006(4) 0.009(4) 0.059(5)
C19E 0.156(7) 0.171(8) 0.063(4) 0.030(5) 0.027(5) 0.108(6)
C2 0.135(6) 0.116(6) 0.069(4) 0.020(4) 0.041(4) 0.054(5)
C15A 0.112(6) 0.083(5) 0.085(5) -0.025(4) 0.014(4) 0.022(4)
C7 0.145(6) 0.089(4) 0.073(4) -0.002(3) 0.001(4) 0.068(4)
C15B 0.116(6) 0.099(5) 0.083(5) -0.012(4) 0.013(4) 0.047(5)
C19A 0.152(8) 0.113(6) 0.100(6) -0.046(5) -0.001(6) 0.041(6)
C18F 0.104(5) 0.104(5) 0.084(4) -0.006(4) 0.011(4) 0.047(4)
C3 0.080(4) 0.103(5) 0.084(4) 0.004(3) 0.007(3) 0.041(4)
C5 0.090(5) 0.110(5) 0.077(4) -0.025(4) -0.014(4) 0.036(4)
C4 0.084(4) 0.121(5) 0.066(4) 0.015(3) 0.030(3) 0.051(4)
C14F 0.121(5) 0.103(5) 0.074(4) -0.006(4) 0.016(4) 0.051(5)
C10A 0.160(7) 0.073(4) 0.077(4) -0.001(4) 0.015(4) 0.045(4)
C16F 0.100(5) 0.113(6) 0.083(5) -0.021(4) 0.018(4) 0.044(4)
C19C 0.064(5) 0.168(8) 0.126(6) 0.032(6) 0.010(4) 0.042(5)
C19B 0.179(8) 0.144(8) 0.069(5) -0.023(5) 0.031(5) 0.044(7)
C14B 0.118(6) 0.107(6) 0.086(5) -0.019(4) 0.002(4) 0.054(5)
C8 0.115(6) 0.139(6) 0.089(5) 0.016(4) 0.002(4) 0.066(6)
C6 0.123(5) 0.145(6) 0.047(3) -0.028(4) -0.010(4) 0.081(5)
C14A 0.097(5) 0.089(5) 0.088(5) -0.019(4) 0.011(4) 0.021(4)
C10B 0.212(10) 0.138(8) 0.153(8) 0.029(6) -0.022(7) 0.079(8)
C21D 0.211(10) 0.253(13) 0.116(7) -0.074(8) 0.037(7) 0.069(9)
C2ET 0.160(8) 0.179(9) 0.097(6) -0.019(6) 0.032(6) 0.074(7)
C20C 0.092(6) 0.220(12) 0.316(17) 0.069(11) 0.060(8) 0.068(7)
C18A 0.129(6) 0.088(5) 0.110(5) -0.016(4) -0.014(5) 0.052(5)
C20D 0.259(13) 0.258(12) 0.147(8) 0.116(9) 0.117(9) 0.174(11)
C22C 0.120(8) 0.49(2) 0.277(15) 0.292(18) 0.111(9) 0.106(11)
C22E 0.212(11) 0.292(14) 0.098(6) 0.050(8) 0.037(7) 0.137(10)
C20E 0.74(4) 0.250(14) 0.107(8) 0.045(9) 0.017(14) 0.35(2)
C20A 0.199(12) 0.296(15) 0.158(9) -0.142(10) -0.051(9) 0.103(11)
C20F 0.45(3) 0.80(5) 0.082(9) 0.036(17) 0.094(14) 0.39(4)
C21B 0.50(3) 0.142(10) 0.110(8) 0.022(7) 0.023(12) 0.038(14)
C20B 0.88(6) 0.39(2) 0.29(2) 0.225(19) 0.43(3) 0.46(3)
C21F 0.55(3) 0.42(2) 0.236(14) 0.187(16) 0.274(19) 0.41(3)
C22D 0.165(9) 0.289(13) 0.081(5) 0.025(6) 0.048(5) 0.119(9)
C21A 0.347(18) 0.206(12) 0.172(10) -0.123(10) -0.072(11) 0.151(12)
C22F 0.36(2) 0.33(2) 0.31(2) -0.149(17) 0.276(19) -0.153(18)
C22B 0.29(2) 0.66(5) 0.230(18) 0.25(3) 0.028(17) 0.16(3)
C21E 0.199(11) 0.39(2) 0.176(11) 0.142(13) 0.000(9) 0.146(13)
C22A 0.247(13) 0.300(16) 0.108(7) -0.073(9) 0.067(9) 0.022(12)
C3ET 0.272(17) 0.313(19) 0.193(13) -0.001(12) 0.111(13) 0.051(14)
C21C 0.091(7) 0.278(16) 0.260(15) -0.003(13) -0.008(8) 0.002(8)
Cl3 1.10(7) 1.10(7) 1.56(19) 0.000 0.000 0.55(3)
O5W 0.248(15) 0.248(15) 0.90(8) 0.000 0.000 0.124(7)
O2W 0.99(9) 0.27(2) 1.23(17) -0.14(5) -0.68(11) 0.34(4)
O3W 0.68(5) 0.32(3) 1.32(9) 0.08(4) -0.80(6) -0.05(3)
O4W 0.45(3) 0.45(3) 0.83(14) 0.000 0.000 0.223(17)

loop_
_geom_bond_atom_site_label_1
_geom_bond_atom_site_label_2
_geom_bond_distance
_geom_bond_site_symmetry_2
_geom_bond_publ_flag
Cl2 O8CL 1.230(18) . ?
Cl2 O6CL 1.246(19) . ?
Cl2 O7CL 1.330(17) . ?
Cl2 O5CL 1.38(4) . ?
Cl2 H2W3 1.79(12) . ?
O6CL H2W3 1.21(8) . ?
O1W H1W1 0.90(3) . ?
O1W H2W1 1.2(2) . ?
Zn1 N3 2.036(5) . ?
Zn1 N2 2.066(5) . ?
Zn1 N1 2.092(5) . ?
Zn1 N4 2.178(4) . ?
Cl1 O3CL 1.302(7) . ?
Cl1 O2CL 1.338(6) . ?
Cl1 O1CL 1.357(6) . ?
Cl1 O4CL 1.413(14) . ?
O3CL O4CL 1.79(2) . ?
O11D C12D 1.385(6) . ?
O11D C10D 1.431(6) . ?
O11C C12C 1.401(6) . ?
O11C C10C 1.459(7) . ?
O11E C12E 1.379(6) . ?
O11E C10E 1.442(6) . ?
O11F C12F 1.404(6) . ?
O11F C10F 1.418(6) . ?
O11A C10A 1.433(7) . ?
O11A C12A 1.432(7) . ?
O1ET C2ET 1.452(10) . ?
O1ET H1ET 0.8200 . ?
C13D C12D 1.397(7) . ?
C13D C14D 1.417(7) . ?
C13D C18C 1.504(7) . ?
C12E C13E 1.364(8) . ?
C12E C17E 1.401(8) . ?
C12D C17D 1.388(7) . ?
C12C C13C 1.376(7) . ?
C12C C17C 1.382(7) . ?
N4 C2 1.458(8) . ?
N4 C4 1.468(7) . ?
N4 C6 1.531(7) . ?
C13C C14C 1.358(7) . ?
C13C C18B 1.494(7) . ?
N3 C3 1.489(7) . ?
N3 C9 1.490(7) . ?
N3 H3N 0.9100 . ?
O11B C12B 1.379(7) . ?
O11B C10B 1.434(9) . ?
N2 C8 1.475(8) . ?
N2 C5 1.479(7) . ?
N2 H2N 0.9100 . ?
C14D C15D 1.387(7) . ?
C14D H14D 0.9300 . ?
C17D C16D 1.395(7) . ?
C17D C18D 1.519(7) . ?
C17C C16C 1.389(7) . ?
C17C C18C 1.505(7) . ?
C12F C13F 1.348(8) . ?
C12F C17F 1.415(9) . ?
C16C C15C 1.366(8) . ?
C16C H16C 0.9300 . ?
C15C C14C 1.372(8) . ?
C15C C19C 1.525(9) . ?
C10D H10A 0.9600 . ?
C10D H10B 0.9600 . ?
C10D H10C 0.9600 . ?
N1 C7 1.473(7) . ?
N1 C1 1.491(7) . ?
N1 H1N 0.9100 . ?
C17F C16F 1.405(8) . ?
C17F C18F 1.496(9) . ?
C18C H18A 0.9700 . ?
C18C H18B 0.9700 . ?
C15D C16D 1.376(8) . ?
C15D C19D 1.516(8) . ?
C18B C17B 1.507(8) . ?
C18B H18C 0.9700 . ?
C18B H18D 0.9700 . ?
C16A C15A 1.383(10) . ?
C16A C17A 1.398(9) . ?
C16A H16A 0.9300 . ?
C14C H14C 0.9300 . ?
C9 C10E 1.489(7) . ?
C9 H9A 0.9700 . ?
C9 H9B 0.9700 . ?
C17E C16E 1.408(8) . ?
C17E C18E 1.535(9) . ?
C12A C13A 1.365(9) . ?
C12A C17A 1.390(9) . ?
C12B C17B 1.382(8) . ?
C12B C13B 1.402(8) . ?
C14E C15E 1.399(9) . ?
C14E C13E 1.404(8) . ?
C14E H14E 0.9300 . ?
C16B C15B 1.373(8) . ?
C16B C17B 1.372(8) . ?
C16B H16B 0.9300 . ?
C13A C14A 1.407(8) . ?
C13A C18F 1.481(9) . ?
C13B C14B 1.403(9) . ?
C13B C18A 1.487(8) . ?
C13E C18D 1.479(8) . ?
C15F C14F 1.344(9) . ?
C15F C16F 1.384(9) . ?
C15F C19F 1.520(10) . ?
C13F C14F 1.388(8) . ?
C13F C18E 1.544(9) . ?
C18E H18E 0.9700 . ?
C18E H18F 0.9700 . ?
C18D H18G 0.9700 . ?
C18D H18H 0.9700 . ?
C16E C15E 1.337(9) . ?
C16E H16E 0.9300 . ?
C17A C18A 1.506(9) . ?
C1 C2 1.480(9) . ?
C1 H1A 0.9700 . ?
C1 H1B 0.9700 . ?
C10F H10D 0.9600 . ?
C10F H10E 0.9600 . ?
C10F H10F 0.9600 . ?
C10E H10G 0.9700 . ?
C10E H10H 0.9700 . ?
C15E C19E 1.514(9) . ?
C19F C22F 1.379(14) . ?
C19F C21F 1.414(13) . ?
C19F C20F 1.467(19) . ?
C16D H16D 0.9300 . ?
C10C C8 1.434(8) . ?
C10C H10I 0.9700 . ?
C10C H10J 0.9700 . ?
C19D C20D 1.468(11) . ?
C19D C22D 1.509(10) . ?
C19D C21D 1.528(11) . ?
C19E C20E 1.416(12) . ?
C19E C22E 1.510(11) . ?
C19E C21E 1.600(14) . ?
C2 H2A 0.9700 . ?
C2 H2B 0.9700 . ?
C15A C14A 1.377(9) . ?
C15A C19A 1.525(10) . ?
C7 C10A 1.515(8) . ?
C7 H7A 0.9700 . ?
C7 H7B 0.9700 . ?
C15B C14B 1.382(9) . ?
C15B C19B 1.523(10) . ?
C19A C22A 1.460(12) . ?
C19A C20A 1.454(13) . ?
C19A C21A 1.515(14) . ?
C18F H18I 0.9700 . ?
C18F H18J 0.9700 . ?
C3 C4 1.506(8) . ?
C3 H3A 0.9700 . ?
C3 H3B 0.9700 . ?
C5 C6 1.492(8) . ?
C5 H5A 0.9700 . ?
C5 H5B 0.9700 . ?
C4 H4A 0.9700 . ?
C4 H4B 0.9700 . ?
C14F H14F 0.9300 . ?
C10A H10K 0.9700 . ?
C10A H10L 0.9700 . ?
C16F H16F 0.9300 . ?
C19C C22C 1.443(11) . ?
C19C C20C 1.496(12) . ?
C19C C21C 1.559(14) . ?
C19B C20B 1.308(14) . ?
C19B C21B 1.397(13) . ?
C19B C22B 1.552(19) . ?
C14B H14B 0.9300 . ?
C8 H8A 0.9700 . ?
C8 H8B 0.9700 . ?
C6 H6A 0.9700 . ?
C6 H6B 0.9700 . ?
C14A H14A 0.9300 . ?
C10B H10M 0.9600 . ?
C10B H10N 0.9600 . ?
C10B H10O 0.9600 . ?
C21D H21A 0.9600 . ?
C21D H21B 0.9600 . ?
C21D H21C 0.9600 . ?
C2ET C3ET 1.254(13) . ?
C2ET H2E1 0.9700 . ?
C2ET H2E2 0.9700 . ?
C20C H20A 0.9601 . ?
C20C H20B 0.9601 . ?
C20C H20C 0.9601 . ?
C18A H18K 0.9700 . ?
C18A H18L 0.9700 . ?
C20D H20D 0.9600 . ?
C20D H20E 0.9600 . ?
C20D H20F 0.9600 . ?
C22C H22A 0.9604 . ?
C22C H22B 0.9605 . ?
C22C H22C 0.9605 . ?
C22E H22D 0.9600 . ?
C22E H22E 0.9600 . ?
C22E H22F 0.9600 . ?
C20E H20G 0.9763 . ?
C20E H20H 0.9754 . ?
C20E H20I 0.9753 . ?
C20A H20J 0.9604 . ?
C20A H20K 0.9604 . ?
C20A H20L 0.9604 . ?
C20F H20M 0.9635 . ?
C20F H20N 0.9633 . ?
C20F H20O 0.9632 . ?
C21B H21D 0.9654 . ?
C21B H21E 0.9655 . ?
C21B H21F 0.9659 . ?
C20B H20P 1.0240 . ?
C20B H20Q 1.0243 . ?
C20B H20R 1.0248 . ?
C21F H21G 0.9601 . ?
C21F H21H 0.9601 . ?
C21F H21I 0.9601 . ?
C22D H22G 0.9600 . ?
C22D H22H 0.9600 . ?
C22D H22I 0.9600 . ?
C21A H21J 0.9602 . ?
C21A H21K 0.9602 . ?
C21A H21L 0.9602 . ?
C22F H22J 0.9730 . ?
C22F H22K 0.9736 . ?
C22F H22L 0.9721 . ?
C22B H22M 1.0098 . ?
C22B H22N 1.0046 . ?
C22B H22O 1.0106 . ?
C21E H21M 0.9600 . ?
C21E H21N 0.9600 . ?
C21E H21O 0.9600 . ?
C22A H22P 0.9603 . ?
C22A H22Q 0.9603 . ?
C22A H22R 0.9603 . ?
C3ET H3E1 0.9601 . ?
C3ET H3E2 0.9601 . ?
C3ET H3E3 0.9601 . ?
C21C H21P 0.9603 . ?
C21C H21Q 0.9603 . ?
C21C H21R 0.9603 . ?
O5W H1W5 0.98(2) . ?
O2W H1W2 0.96(4) . ?
O2W H2W2 0.98(3) . ?
O3W H1W3 0.96(3) . ?
O3W H2W3 0.97(3) . ?
O4W H1W4 1.16(19) . ?
